data_2006648
loop_
_publ_author_name
'Moreno-Fuquen, Rodolfo'
'Grajales-Tamayo, Mario'
'Gambardella, Maria Teresa do Prado'

_publ_contact_author
;
    Dr Rodolfo Moreno-Fuquen
    Depto. Qu\'imica - Universidad del Valle
    Apartado 25360, Cali, Valle
    Colombia
;
_publ_section_title
;
 The 1:1 Complex Formed by 2-Picoline <i>N</i>-Oxide and
 3-Chlorobenzoic Acid
;
_journal_issue 11
_journal_name_full 'Acta Crystallographica Section C'
_journal_page_first 1635
_journal_page_last 1637
_journal_paper_doi 10.1107/S0108270197007130
_journal_volume 53
_journal_year 1997
_chemical_formula_moiety 'C6 H7 N O , C7 H5 Cl O2'
_chemical_formula_sum 'C13 H12 Cl N O3'
_chemical_formula_weight 265.69
_symmetry_cell_setting monoclinic
_symmetry_space_group_name_H-M 'P 1 n 1'
_atom_type_scat_source
;
 International Tables for X-ray Crystallography Vol. IV (1974,  Tables 2.2.A)
;
_cell_angle_alpha 90.00
_cell_angle_beta 92.210(10)
_cell_angle_gamma 90.00
_cell_formula_units_Z 2
_cell_length_a 3.9241(3)
_cell_length_b 13.0404(8)
_cell_length_c 12.4181(5)
_cell_measurement_reflns_used 25
_cell_measurement_temperature 295
_cell_measurement_theta_max 18.49
_cell_measurement_theta_min 10.92
_cell_volume 634.98(7)
_computing_cell_refinement 'CAD-4 Software'
_computing_data_collection 'CAD-4 Software (Enraf-Nonius, 1989)'
_computing_data_reduction 'VAXSDP (Frenz, 1978)'
_computing_molecular_graphics 'ORTEPII (Johnson, 1976)'
_computing_publication_material VAXSDP
_computing_structure_refinement 'SHELXL93 (Sheldrick, 1993)'
_computing_structure_solution 'SHELXS86 (Sheldrick, 1985)'
_diffrn_ambient_temperature 295
_diffrn_measurement_device 'Enraf-Nonius CAD-4'
_diffrn_measurement_method \w/2\q
_diffrn_radiation_type MoK\a
_diffrn_radiation_wavelength 0.71073
_diffrn_reflns_av_R_equivalents 0.000
_diffrn_reflns_av_sigmaI/netI 0.0114
_diffrn_reflns_limit_h_max 4
_diffrn_reflns_limit_h_min 0
_diffrn_reflns_limit_k_max 16
_diffrn_reflns_limit_k_min 0
_diffrn_reflns_limit_l_max 15
_diffrn_reflns_limit_l_min -15
_diffrn_reflns_number 1471
_diffrn_reflns_theta_max 26.28
_diffrn_reflns_theta_min 3.12
_diffrn_standards_decay_% 0.74
_diffrn_standards_interval_time 120
_diffrn_standards_number 3
_exptl_absorpt_coefficient_mu 0.30
_exptl_absorpt_correction_type none
_exptl_crystal_colour Colourless
_exptl_crystal_density_diffrn 1.390
_exptl_crystal_density_meas ?
_exptl_crystal_density_method none
_exptl_crystal_description 'Transparent prisms'
_exptl_crystal_F_000 276
_exptl_crystal_size_max 0.15
_exptl_crystal_size_mid 0.10
_exptl_crystal_size_min 0.10
_refine_diff_density_max 0.184
_refine_diff_density_min -0.115
_refine_ls_extinction_coef 0.058(12)
_refine_ls_extinction_method SHELXL
_refine_ls_goodness_of_fit_all 1.067
_refine_ls_goodness_of_fit_obs 1.006
_refine_ls_hydrogen_treatment 'noref except HO2 ref'
_refine_ls_matrix_type full
_refine_ls_number_parameters 167
_refine_ls_number_reflns 1471
_refine_ls_number_restraints 2
_refine_ls_restrained_S_all 1.066
_refine_ls_restrained_S_obs 1.006
_refine_ls_R_factor_all 0.0346
_refine_ls_R_factor_obs .0293
_refine_ls_shift/esd_max 0.000
_refine_ls_shift/esd_mean 0.000
_refine_ls_structure_factor_coef Fsqd
_refine_ls_weighting_details 'w=1/[\s^2^(Fo^2^)+(0.1000P)^2^] where P=(Fo^2^+2Fc^2^)/3'
_refine_ls_weighting_scheme calc
_refine_ls_wR_factor_all 0.1175
_refine_ls_wR_factor_obs .1057
_reflns_number_observed 1352
_reflns_number_total 1471
_reflns_observed_criterion 'I > 2.0\s(I)'
_cod_data_source_file bs1020.cif
_cod_data_source_block default
_cod_depositor_comments
;
The following automatic conversions were performed:
'_symmetry_cell_setting' value 'Monoclinic' changed to 'monoclinic'
according to '/home/saulius/struct/CIF-dictionaries/cif_core.dic'
dictionary named 'cif_core.dic' version 2.4.1 from 2010-06-29.

Automatic conversion script
Id: cif_fix_enum 1527 2010-12-29 10:47:43Z saulius 

The following automatic conversions were performed:

'_exptl_crystal_density_meas' value 'none' was changed to '?' - the
value is perceived as not measured.

Automatic conversion script
Id: cif_fix_values 3008 2015-01-20 13:52:24Z robertas 

The following automatic conversions were performed:

'_refine_ls_weighting_scheme' value 'calc
w=1/[\s^2^(Fo^2^)+(0.1000P)^2^] where P=(Fo^2^+2Fc^2^)/3' was changed
to 'calc'. New tag '_refine_ls_weighting_details' was created. The
value of the new tag was set to 'w=1/[\s^2^(Fo^2^)+(0.1000P)^2^]
where P=(Fo^2^+2Fc^2^)/3'.

Automatic conversion script
Id: cif_fix_values 3143 2015-03-26 13:38:13Z robertas 
;
_cod_original_sg_symbol_H-M 'P n'
_cod_original_formula_sum 'C13 H12 N O3 Cl'
_cod_database_code 2006648

loop_
_atom_site_aniso_label
_atom_site_aniso_U_11
_atom_site_aniso_U_22
_atom_site_aniso_U_33
_atom_site_aniso_U_12
_atom_site_aniso_U_13
_atom_site_aniso_U_23
Cl1 .1049(7) .0823(5) .0468(4) -.0083(5) .0000(4) .0077(4)
C1 .0568(15) .0486(13) .0541(14) -.0081(12) -.0056(11) .0056(12)
C2 .063(2) .0496(14) .080(2) .0005(12) -.016(2) .0148(14)
C3 .068(2) .0423(12) .097(2) .0064(13) -.005(2) -.0052(14)
C4 .057(2) .0474(13) .073(2) .0044(12) .0045(13) -.0121(13)
C5 .0488(13) .0408(12) .0495(13) -.0059(10) .0035(10) -.0030(9)
C6 .0506(12) .0395(11) .0465(12) -.0026(9) .0028(10) .0023(9)
C7 .0578(15) .0466(12) .0465(13) -.0060(11) .0018(11) -.0027(10)
O1 .098(2) .0665(12) .0482(12) -.0035(13) .0103(11) -.0056(10)
O2 .115(2) .0521(10) .0433(9) .0158(12) .0034(12) .0049(8)
O3 .114(2) .0573(11) .0439(10) .0089(13) .0002(11) .0046(9)
N1 .0575(13) .0466(10) .0473(11) .0083(10) .0007(9) .0070(8)
C8 .066(2) .0521(13) .065(2) -.0026(14) .0018(14) .0130(13)
C9 .071(2) .063(2) .077(2) -.001(2) -.017(2) -.006(2)
C10 .091(3) .079(2) .048(2) .013(2) -.006(2) -.0050(14)
C11 .070(2) .073(2) .0539(15) .014(2) .0113(13) .0158(14)
C12 .0478(13) .0490(12) .0561(13) .0081(11) .0030(11) .0123(11)
C13 .071(2) .0505(14) .083(2) .0013(14) .001(2) .0094(15)

loop_
_atom_site_label
_atom_site_fract_x
_atom_site_fract_y
_atom_site_fract_z
_atom_site_U_iso_or_equiv
_atom_site_thermal_displace_type
_atom_site_calc_flag
_atom_site_refinement_flags
_atom_site_occupancy
_atom_site_disorder_group
_atom_site_type_symbol
Cl1 .9778(2) .16075(7) .15280(7) .0781(3) Uani d . 1 . Cl
C1 1.0617(8) .1174(2) .0237(2) .0534(6) Uani d . 1 . C
C2 1.2078(9) .0221(2) .0096(3) .0647(8) Uani d . 1 . C
H2 1.2634(9) -.0195(2) .0685(3) .076 Uiso calc R 1 . H
C3 1.2695(10) -.0099(2) -.0943(4) .0696(8) Uani d . 1 . C
H3 1.3656(10) -.0740(2) -.1053(4) .076 Uiso calc R 1 . H
C4 1.1899(8) .0524(2) -.1818(3) .0593(7) Uani d . 1 . C
H4 1.2356(8) .0304(2) -.2510(3) .076 Uiso calc R 1 . H
C5 1.0414(7) .1480(2) -.1664(2) .0463(6) Uani d . 1 . C
C6 .9766(7) .1805(2) -.0621(2) .0455(5) Uani d . 1 . C
H6 .8771(7) .2441(2) -.0506(2) .076 Uiso calc R 1 . H
C7 .9564(7) .2141(2) -.2611(2) .0503(6) Uani d . 1 . C
O1 1.0022(8) .1882(2) -.3526(2) .0706(6) Uani d . 1 . O
O2 .8215(8) .3022(2) -.2345(2) .0701(7) Uani d . 1 . O
HO2 .747(11) .3314(16) -.2890(4) .076 Uiso calc R 1 . H
O3 .6663(8) .4313(2) -.3801(2) .0718(7) Uani d . 1 . O
N1 .6364(6) .4073(2) -.4834(2) .0505(5) Uani d . 1 . N
C8 .4918(10) .3175(2) -.5143(3) .0610(7) Uani d . 1 . C
H8 .4208(10) .2719(2) -.4622(3) .076 Uiso calc R 1 . H
C9 .4482(9) .2926(3) -.6201(3) .0709(9) Uani d . 1 . C
H9 .3496(9) .2303(3) -.6403(3) .076 Uiso calc R 1 . H
C10 .5510(11) .3604(3) -.6971(3) .0729(9) Uani d . 1 . C
H10 .5216(11) .3448(3) -.7700(3) .076 Uiso calc R 1 . H
C11 .6989(9) .4520(3) -.6646(3) .0654(8) Uani d . 1 . C
H11 .7679(9) .4984(3) -.7163(3) .076 Uiso calc R 1 . H
C12 .7465(7) .4761(2) -.5563(2) .0509(6) Uani d . 1 . C
C13 .9073(10) .5724(2) -.5141(3) .0682(8) Uani d . 1 . C
H131 .974(6) .6143(9) -.5733(3) .076 Uiso calc R 1 . H
H132 1.105(4) .5557(3) -.4695(18) .076 Uiso calc R 1 . H
H133 .747(3) .6092(10) -.4723(18) .076 Uiso calc R 1 . H

loop_
_geom_angle_atom_site_label_1
_geom_angle_atom_site_label_2
_geom_angle_atom_site_label_3
_geom_angle
_geom_angle_publ_flag
C6 C1 C2 121.9(3) y
C6 C1 Cl1 118.0(2) y
C2 C1 Cl1 120.1(2) y
C1 C2 C3 118.5(3) y
C4 C3 C2 120.8(3) y
C3 C4 C5 120.0(3) y
C6 C5 C4 119.5(3) y
C6 C5 C7 121.0(2) y
C4 C5 C7 119.5(2) y
C1 C6 C5 119.3(2) y
O1 C7 O2 123.9(3) y
O1 C7 C5 123.1(3) y
O2 C7 C5 112.9(2) y
O3 N1 C8 120.2(3) y
O3 N1 C12 118.1(2) y
C8 N1 C12 121.6(3) y
N1 C8 C9 121.2(3) y
C8 C9 C10 119.4(3) y
C11 C10 C9 118.9(3) y
C10 C11 C12 121.3(3) y
N1 C12 C11 117.6(3) y
N1 C12 C13 117.6(3) y
C11 C12 C13 124.8(3) y

loop_
_geom_bond_atom_site_label_1
_geom_bond_atom_site_label_2
_geom_bond_site_symmetry_2
_geom_bond_distance
_geom_bond_publ_flag
Cl1 C1 . 1.743(3) y
C1 C6 . 1.376(4) y
C1 C2 . 1.382(5) y
C2 C3 . 1.386(6) y
C3 C4 . 1.383(5) y
C4 C5 . 1.392(4) y
C5 C6 . 1.396(4) y
C5 C7 . 1.485(4) y
C7 O1 . 1.206(4) y
C7 O2 . 1.313(4) y
O3 N1 . 1.322(3) y
N1 C8 . 1.350(4) y
N1 C12 . 1.357(3) y
C8 C9 . 1.358(5) y
C9 C10 . 1.374(6) y
C10 C11 . 1.382(6) y
C11 C12 . 1.387(5) y
C12 C13 . 1.492(5) y
